data_7229685
loop_
_publ_author_name
'Lombard, Jean'
'Loots, Leigh'
'le Roex, Tanya'
'Haynes, Delia A.'

_publ_section_title
;
 Formation of multi-component crystals with a series of
 pyridinium-carboxyacrylate zwitterions
;
_journal_issue 1
_journal_name_full CrystEngComm
_journal_page_first 25
_journal_paper_doi 10.1039/C7CE01953J
_journal_volume 20
_journal_year 2018
_chemical_formula_moiety 'C6 H7 N2 O, 0.5(C4 O4)'
_chemical_formula_sum 'C8 H7 N2 O3'
_chemical_formula_weight 179.16
_space_group_crystal_system triclinic
_space_group_IT_number 2
_space_group_name_Hall '-P 1'
_space_group_name_H-M_alt 'P -1'
_symmetry_space_group_name_Hall '-P 1'
_symmetry_space_group_name_H-M 'P -1'
_atom_sites_solution_hydrogens mixed
_atom_sites_solution_primary direct
_atom_sites_solution_secondary difmap
_audit_creation_method SHELXL-2016/6
_audit_update_record
;
2017-11-28 deposited with the CCDC.
2017-11-29 downloaded from the CCDC.
;
_cell_angle_alpha 95.723(8)
_cell_angle_beta 93.218(8)
_cell_angle_gamma 97.153(8)
_cell_formula_units_Z 2
_cell_length_a 3.671(3)
_cell_length_b 7.594(5)
_cell_length_c 13.772(10)
_cell_measurement_reflns_used 1886
_cell_measurement_temperature 100(2)
_cell_measurement_theta_max 28.38
_cell_measurement_theta_min 2.96
_cell_volume 378.1(5)
_computing_cell_refinement 'SAINT V8.37A (Bruker, 2016)'
_computing_data_collection 'APEX3 (Bruker, 2017)'
_computing_data_reduction 'SAINT V8.37A (Bruker, 2016)'
_computing_molecular_graphics 'X-seed (Barbour, 2001; Atwood & barbour, 2003)'
_computing_structure_refinement 'SHELXL-2016/6 (Sheldrick, 2016)'
_computing_structure_solution 'SHELXS-2013/1 (Sheldrick, 2016)'
_diffrn_ambient_temperature 100(2)
_diffrn_detector 'CCD area detector'
_diffrn_detector_type 'Bruker APEX II'
_diffrn_measured_fraction_theta_full 0.996
_diffrn_measured_fraction_theta_max 0.917
_diffrn_measurement_device 'three-circle diffractometer'
_diffrn_measurement_device_type 'Bruker APEX SMART CCD area-detector'
_diffrn_measurement_method '\w and \f scans'
_diffrn_radiation_monochromator 'multilayer mirror optics'
_diffrn_radiation_type MoK\a
_diffrn_radiation_wavelength 0.71073
_diffrn_reflns_av_R_equivalents 0.0518
_diffrn_reflns_av_unetI/netI 0.0495
_diffrn_reflns_Laue_measured_fraction_full 0.996
_diffrn_reflns_Laue_measured_fraction_max 0.917
_diffrn_reflns_limit_h_max 4
_diffrn_reflns_limit_h_min -4
_diffrn_reflns_limit_k_max 10
_diffrn_reflns_limit_k_min -10
_diffrn_reflns_limit_l_max 18
_diffrn_reflns_limit_l_min -18
_diffrn_reflns_number 4363
_diffrn_reflns_point_group_measured_fraction_full 0.996
_diffrn_reflns_point_group_measured_fraction_max 0.917
_diffrn_reflns_theta_full 25.242
_diffrn_reflns_theta_max 28.592
_diffrn_reflns_theta_min 1.490
_diffrn_source 'microfocus sealed tube'
_diffrn_source_type 'INCOATEC I\ms HB'
_diffrn_standards_number 0
_exptl_absorpt_coefficient_mu 0.123
_exptl_absorpt_correction_T_max 1.0000
_exptl_absorpt_correction_T_min 0.8473
_exptl_absorpt_correction_type multi-scan
_exptl_absorpt_process_details 'SADABS, 2014/5'
_exptl_crystal_colour colourless
_exptl_crystal_density_diffrn 1.574
_exptl_crystal_density_method 'not measured'
_exptl_crystal_description plate
_exptl_crystal_F_000 186
_exptl_crystal_size_max 0.183
_exptl_crystal_size_mid 0.112
_exptl_crystal_size_min 0.008
_refine_diff_density_max 0.257
_refine_diff_density_min -0.341
_refine_diff_density_rms 0.067
_refine_ls_extinction_method none
_refine_ls_goodness_of_fit_ref 1.076
_refine_ls_hydrogen_treatment mixed
_refine_ls_matrix_type full
_refine_ls_number_parameters 122
_refine_ls_number_reflns 1758
_refine_ls_number_restraints 0
_refine_ls_restrained_S_all 1.076
_refine_ls_R_factor_all 0.0506
_refine_ls_R_factor_gt 0.0424
_refine_ls_shift/su_max 0.000
_refine_ls_shift/su_mean 0.000
_refine_ls_structure_factor_coef Fsqd
_refine_ls_weighting_details 'w=1/[\s^2^(Fo^2^)+(0.0649P)^2^+0.0470P] where P=(Fo^2^+2Fc^2^)/3'
_refine_ls_weighting_scheme calc
_refine_ls_wR_factor_gt 0.1158
_refine_ls_wR_factor_ref 0.1224
_reflns_Friedel_coverage 0.000
_reflns_number_gt 1466
_reflns_number_total 1758
_reflns_threshold_expression 'I > 2\s(I)'
_cod_data_source_file c7ce01953j2.cif
_cod_data_source_block Salt2a
_cod_depositor_comments 'Adding full bibliography for 7229684--7229689.cif.'
_cod_database_code 7229685
_shelx_shelxl_version_number 2016/6
_shelx_space_group_comment
;
The symmetry employed for this shelxl refinement is uniquely defined
by the following loop, which should always be used as a source of
symmetry information in preference to the above space-group names.
They are only intended as comments.
;
_shelx_estimated_absorpt_t_min 0.978
_shelx_estimated_absorpt_t_max 0.999

loop_
_space_group_symop_operation_xyz
'x, y, z'
'-x, -y, -z'

loop_
_atom_site_label
_atom_site_type_symbol
_atom_site_fract_x
_atom_site_fract_y
_atom_site_fract_z
_atom_site_U_iso_or_equiv
_atom_site_adp_type
_atom_site_occupancy
_atom_site_site_symmetry_order
_atom_site_calc_flag
_atom_site_refinement_flags_posn
_atom_site_refinement_flags_adp
N1 N 0.5150(3) 0.51222(15) 0.19648(8) 0.0142(3) Uani 1 1 d . .
C2 C 0.5395(4) 0.56960(18) 0.29219(10) 0.0148(3) Uani 1 1 d . .
H2 H 0.481475 0.685179 0.313237 0.018 Uiso 1 1 calc R U
C3 C 0.6488(4) 0.46151(17) 0.36039(10) 0.0142(3) Uani 1 1 d . .
H3 H 0.669042 0.502670 0.428157 0.017 Uiso 1 1 calc R U
C4 C 0.7289(3) 0.29141(17) 0.32860(9) 0.0125(3) Uani 1 1 d . .
C5 C 0.7037(4) 0.23616(17) 0.22902(10) 0.0136(3) Uani 1 1 d . .
H5 H 0.759977 0.121306 0.205782 0.016 Uiso 1 1 calc R U
C6 C 0.5953(4) 0.35066(17) 0.16397(10) 0.0149(3) Uani 1 1 d . .
H6 H 0.577873 0.314094 0.095673 0.018 Uiso 1 1 calc R U
C7 C 0.8368(3) 0.17370(17) 0.40536(10) 0.0134(3) Uani 1 1 d . .
O8 O 0.8115(3) 0.22324(13) 0.49263(7) 0.0185(3) Uani 1 1 d . .
N9 N 0.9564(3) 0.02136(15) 0.37304(8) 0.0162(3) Uani 1 1 d . .
H9A H 1.023285 -0.050968 0.414852 0.019 Uiso 1 1 calc R U
H9B H 0.968485 -0.006941 0.309866 0.019 Uiso 1 1 calc R U
O10 O 0.1058(3) 0.86774(13) 0.18716(7) 0.0194(3) Uani 1 1 d . .
O11 O 0.2944(3) 0.69612(12) 0.06379(7) 0.0179(3) Uani 1 1 d . .
C12 C 0.1542(4) 0.83030(17) 0.09970(10) 0.0131(3) Uani 1 1 d . .
C13 C 0.0440(4) 0.95012(17) 0.02844(10) 0.0149(3) Uani 1 1 d . .
H1 H 0.415(6) 0.592(3) 0.1449(17) 0.056(6) Uiso 1 1 d . .

loop_
_atom_site_aniso_label
_atom_site_aniso_U_11
_atom_site_aniso_U_22
_atom_site_aniso_U_33
_atom_site_aniso_U_23
_atom_site_aniso_U_13
_atom_site_aniso_U_12
N1 0.0164(6) 0.0140(6) 0.0146(6) 0.0060(5) 0.0024(5) 0.0071(4)
C2 0.0171(7) 0.0121(6) 0.0171(7) 0.0031(5) 0.0021(5) 0.0071(5)
C3 0.0168(7) 0.0144(7) 0.0127(7) 0.0032(5) 0.0014(5) 0.0060(5)
C4 0.0124(6) 0.0129(6) 0.0137(7) 0.0052(5) 0.0016(5) 0.0044(5)
C5 0.0173(7) 0.0116(6) 0.0139(7) 0.0034(5) 0.0010(5) 0.0074(5)
C6 0.0184(7) 0.0153(7) 0.0127(7) 0.0041(5) 0.0010(5) 0.0068(5)
C7 0.0148(6) 0.0128(6) 0.0138(7) 0.0052(5) -0.0005(5) 0.0046(5)
O8 0.0286(6) 0.0178(5) 0.0117(5) 0.0039(4) 0.0006(4) 0.0117(4)
N9 0.0254(6) 0.0146(6) 0.0116(6) 0.0057(5) 0.0016(5) 0.0110(5)
O10 0.0307(6) 0.0182(5) 0.0129(5) 0.0049(4) 0.0030(4) 0.0137(4)
O11 0.0293(6) 0.0151(5) 0.0135(5) 0.0055(4) 0.0034(4) 0.0148(4)
C12 0.0156(6) 0.0115(6) 0.0139(7) 0.0045(5) 0.0013(5) 0.0056(5)
C13 0.0178(7) 0.0132(6) 0.0152(7) 0.0028(5) 0.0019(5) 0.0068(5)

loop_
_atom_type_symbol
_atom_type_description
_atom_type_scat_dispersion_real
_atom_type_scat_dispersion_imag
_atom_type_scat_source
C C 0.0033 0.0016 'International Tables Vol C Tables 4.2.6.8 and 6.1.1.4'
H H 0.0000 0.0000 'International Tables Vol C Tables 4.2.6.8 and 6.1.1.4'
N N 0.0061 0.0033 'International Tables Vol C Tables 4.2.6.8 and 6.1.1.4'
O O 0.0106 0.0060 'International Tables Vol C Tables 4.2.6.8 and 6.1.1.4'

loop_
_geom_angle_atom_site_label_1
_geom_angle_atom_site_label_2
_geom_angle_atom_site_label_3
_geom_angle
_geom_angle_site_symmetry_1
C6 N1 C2 121.60(11) .
C6 N1 H1 118.3(13) .
C2 N1 H1 120.0(13) .
N1 C2 C3 120.36(13) .
N1 C2 H2 119.8 .
C3 C2 H2 119.8 .
C2 C3 C4 119.24(13) .
C2 C3 H3 120.4 .
C4 C3 H3 120.4 .
C5 C4 C3 119.10(11) .
C5 C4 C7 122.87(12) .
C3 C4 C7 118.03(13) .
C6 C5 C4 119.14(13) .
C6 C5 H5 120.4 .
C4 C5 H5 120.4 .
N1 C6 C5 120.56(13) .
N1 C6 H6 119.7 .
C5 C6 H6 119.7 .
O8 C7 N9 124.06(11) .
O8 C7 C4 119.21(12) .
N9 C7 C4 116.73(13) .
C7 N9 H9A 120.0 .
C7 N9 H9B 120.0 .
H9A N9 H9B 120.0 .
O10 C12 O11 125.96(11) .
O10 C12 C13 118.82(12) .
O11 C12 C13 115.22(13) .
C13 C13 C12 179.0(2) 2_575

loop_
_geom_bond_atom_site_label_1
_geom_bond_atom_site_label_2
_geom_bond_distance
_geom_bond_site_symmetry_2
N1 C6 1.3371(19) .
N1 C2 1.341(2) .
N1 H1 1.06(2) .
C2 C3 1.3821(18) .
C2 H2 0.9500 .
C3 C4 1.394(2) .
C3 H3 0.9500 .
C4 C5 1.388(2) .
C4 C7 1.5175(18) .
C5 C6 1.3850(18) .
C5 H5 0.9500 .
C6 H6 0.9500 .
C7 O8 1.2352(19) .
C7 N9 1.3322(18) .
N9 H9A 0.8800 .
N9 H9B 0.8800 .
O10 C12 1.2376(18) .
O11 C12 1.2673(17) .
C12 C13 1.4765(18) .
C13 C13 1.201(3) 2_575

loop_
_geom_hbond_atom_site_label_D
_geom_hbond_atom_site_label_H
_geom_hbond_atom_site_label_A
_geom_hbond_distance_DH
_geom_hbond_distance_HA
_geom_hbond_distance_DA
_geom_hbond_angle_DHA
_geom_hbond_site_symmetry_A
N1 H1 O11 1.06(2) 1.51(2) 2.5631(18) 174(2) .
N9 H9A O8 0.88 2.04 2.9156(19) 177.7 2_756
N9 H9B O10 0.88 1.98 2.817(2) 159.1 1_645

loop_
_geom_torsion_atom_site_label_1
_geom_torsion_atom_site_label_2
_geom_torsion_atom_site_label_3
_geom_torsion_atom_site_label_4
_geom_torsion
C6 N1 C2 C3 -0.18(19)
N1 C2 C3 C4 -0.8(2)
C2 C3 C4 C5 1.22(19)
C2 C3 C4 C7 -178.16(11)
C3 C4 C5 C6 -0.77(19)
C7 C4 C5 C6 178.58(12)
C2 N1 C6 C5 0.65(19)
C4 C5 C6 N1 -0.2(2)
C5 C4 C7 O8 -171.48(12)
C3 C4 C7 O8 7.87(18)
C5 C4 C7 N9 8.84(19)
C3 C4 C7 N9 -171.80(11)
